data_1561025
loop_
_publ_author_name
'Deacy, Arron C.'
'Durr, Christopher B.'
'Kerr, Ryan W. F.'
'Williams, Charlotte K.'

_publ_section_title
;
 Heterodinuclear catalysts Zn(ii)/M and Mg(ii)/M, where M = Na(i), Ca(ii)
 or Cd(ii), for phthalic anhydride/cyclohexene oxide ring opening
 copolymerisation
;
_journal_issue 9
_journal_name_full 'Catalysis Science &amp; Technology'
_journal_page_first 3109
_journal_page_last 3118
_journal_paper_doi 10.1039/D1CY00238D
_journal_volume 11
_journal_year 2021
_chemical_formula_moiety 'C29 H40 Ca I2 N2 O6 Zn, C4 H8 O'
_chemical_formula_sum 'C33 H48 Ca I2 N2 O7 Zn'
_chemical_formula_weight 943.98
_space_group_crystal_system orthorhombic
_space_group_IT_number 61
_space_group_name_Hall '-P 2ac 2ab'
_space_group_name_H-M_alt 'P b c a'
_atom_sites_solution_hydrogens geom
_audit_creation_date 2021-01-18
_audit_creation_method
;
Olex2 1.2
(compiled 2018.05.29 svn.r3508 for OlexSys, GUI svn.r5506)
;
_audit_update_record
;
2021-01-19 deposited with the CCDC.	2021-02-25 downloaded from the CCDC.
;
_cell_angle_alpha 90
_cell_angle_beta 90
_cell_angle_gamma 90
_cell_formula_units_Z 8
_cell_length_a 13.9060(2)
_cell_length_b 14.3422(2)
_cell_length_c 37.8508(5)
_cell_measurement_reflns_used 11162
_cell_measurement_temperature 150(2)
_cell_measurement_theta_max 75.713
_cell_measurement_theta_min 4.545
_cell_volume 7549.06(18)
_computing_cell_refinement 'CrysAlisPro 1.171.38.43b (Rigaku OD, 2015)'
_computing_data_collection 'CrysAlisPro 1.171.38.43b (Rigaku OD, 2015)'
_computing_data_reduction 'CrysAlisPro 1.171.38.43b (Rigaku OD, 2015)'
_computing_molecular_graphics 'Olex2 (Dolomanov et al., 2009)'
_computing_publication_material 'Olex2 (Dolomanov et al., 2009)'
_computing_structure_refinement 'ShelXL (Sheldrick, 2015)'
_diffrn_ambient_temperature 150.15
_diffrn_detector_area_resol_mean 10.4102
_diffrn_detector_type Atlas
_diffrn_measured_fraction_theta_full 0.999
_diffrn_measured_fraction_theta_max 0.990
_diffrn_measurement_device 'four-circle diffractometer'
_diffrn_measurement_device_type 'SuperNova, Dual, Cu at zero, Atlas'
_diffrn_measurement_method '\w scans'
_diffrn_radiation_type CuK\a
_diffrn_radiation_wavelength 1.54184
_diffrn_reflns_av_R_equivalents 0.0460
_diffrn_reflns_av_unetI/netI 0.0417
_diffrn_reflns_Laue_measured_fraction_full 0.999
_diffrn_reflns_Laue_measured_fraction_max 0.990
_diffrn_reflns_limit_h_max 17
_diffrn_reflns_limit_h_min -12
_diffrn_reflns_limit_k_max 17
_diffrn_reflns_limit_k_min -16
_diffrn_reflns_limit_l_max 31
_diffrn_reflns_limit_l_min -47
_diffrn_reflns_number 28061
_diffrn_reflns_point_group_measured_fraction_full 0.999
_diffrn_reflns_point_group_measured_fraction_max 0.990
_diffrn_reflns_theta_full 67.684
_diffrn_reflns_theta_max 76.166
_diffrn_reflns_theta_min 3.945
_exptl_absorpt_coefficient_mu 15.309
_exptl_absorpt_correction_T_max 1
_exptl_absorpt_correction_T_min 0.09491
_exptl_absorpt_correction_type multi-scan
_exptl_absorpt_process_details
;
        CrysAlisPro 1.171.38.43b (Rigaku Oxford Diffraction, 2015)
        Empirical absorption correction using spherical harmonics,
 implemented in SCALE3 ABSPACK scaling algorithm.
;
_exptl_crystal_colour COLORLESS
_exptl_crystal_density_diffrn 1.661
_exptl_crystal_description PLATE
_exptl_crystal_F_000 3776
_exptl_crystal_size_max 0.25
_exptl_crystal_size_mid 0.25
_exptl_crystal_size_min 0.04
_refine_diff_density_max 1.605
_refine_diff_density_min -0.928
_refine_diff_density_rms 0.105
_refine_ls_extinction_method none
_refine_ls_goodness_of_fit_ref 1.057
_refine_ls_hydrogen_treatment constr
_refine_ls_matrix_type full
_refine_ls_number_parameters 512
_refine_ls_number_reflns 7815
_refine_ls_number_restraints 165
_refine_ls_restrained_S_all 1.056
_refine_ls_R_factor_all 0.0417
_refine_ls_R_factor_gt 0.0353
_refine_ls_shift/su_max 0.002
_refine_ls_shift/su_mean 0.000
_refine_ls_structure_factor_coef Fsqd
_refine_ls_weighting_details 'w=1/[\s^2^(Fo^2^)+(0.0484P)^2^+3.3617P] where P=(Fo^2^+2Fc^2^)/3'
_refine_ls_weighting_scheme calc
_refine_ls_wR_factor_gt 0.0890
_refine_ls_wR_factor_ref 0.0939
_reflns_Friedel_coverage 0.000
_reflns_number_gt 6911
_reflns_number_total 7815
_reflns_threshold_expression 'I > 2\s(I)'
_cod_data_source_file d1cy00238d2.cif
_cod_data_source_block 009CKW17
_cod_depositor_comments 'Adding full bibliography for 1561024--1561035.cif.'
_cod_database_code 1561025
_shelx_shelxl_version_number 2018/3
_shelx_space_group_comment
;
The symmetry employed for this shelxl refinement is uniquely defined
by the following loop, which should always be used as a source of
symmetry information in preference to the above space-group names.
They are only intended as comments.
;
_shelx_estimated_absorpt_t_max 0.580
_shelx_estimated_absorpt_t_min 0.114
_olex2_refinement_description
;
1. Fixed Uiso
 At 1.2 times of:
  All C(H) groups, All C(H,H) groups, All C(H,H,H,H) groups
 At 1.5 times of:
  All C(H,H,H) groups
2. Shared sites
{C27A, C27B}
{C29A, C29B}
3. Restrained distances
 C22A-O5 \\sim C22B-O5 \\sim C25A-O5 \\sim C25B-O5
 with sigma of 0.02
 C25A-C24A \\sim C22A-C23A \\sim C25B-C24B \\sim C22B-C23B
 with sigma of 0.02
 C24A-C23A \\sim C24B-C23B
 with sigma of 0.02
 C23A-C25A \\sim C22A-C24A \\sim C23B-C25B \\sim C22B-C24B
 with sigma of 0.02
 C24A-O5 \\sim C23A-O5 \\sim C24B-O5 \\sim C23B-O5
 with sigma of 0.02
 O7A-C90A \\sim O7A-C93A \\sim O7B-C90B \\sim O7B-C93B
 with sigma of 0.02
4. Uiso/Uaniso restraints and constraints
C25A \\sim C24A: within 2A with sigma of 0.01 and sigma for terminal atoms of
0.02
C25B \\sim C24B: within 2A with sigma of 0.01 and sigma for terminal atoms of
0.02
C90B \\sim C90A: within 2A with sigma of 0.01 and sigma for terminal atoms of
0.02
C91B \\sim C91A: within 2A with sigma of 0.01 and sigma for terminal atoms of
0.02
C92B \\sim C92A: within 2A with sigma of 0.01 and sigma for terminal atoms of
0.02
C93B \\sim C93A: within 2A with sigma of 0.01 and sigma for terminal atoms of
0.02
Uanis(C27A) = Uanis(C27B)
Uanis(C29A) = Uanis(C29B)
5. Rigid body (RIGU) restrains
 O7A, C90A, C91A, C92A, C93A, O7B, C90B, C91B, C92B, C93B
 with sigma for 1-2 distances of 0.004 and sigma for 1-3 distances of 0.004
 C22A, C23A, C24A, C25A, C22B, C23B, C24B, C25B
 with sigma for 1-2 distances of 0.004 and sigma for 1-3 distances of 0.004
6. Same fragment restrains
{O7A, C90A, C91A, C92A, C93A} sigma for 1-2: 0.02, 1-3: 0.04
as
{O7A, C90A, C91A, C92A, C93A}
{O7A, C90A, C91A, C92A, C93A} sigma for 1-2: 0.02, 1-3: 0.04
as
{O7B, C90B, C91B, C92B, C93B}
7. Others
 Sof(H26C)=Sof(H26D)=Sof(C27B)=Sof(H27C)=Sof(H27D)=Sof(C29B)=Sof(H29C)=
 Sof(H29D)=Sof(C28B)=Sof(H28C)=Sof(H28D)=1-FVAR(1)
 Sof(H26A)=Sof(H26B)=Sof(C27A)=Sof(H27A)=Sof(H27B)=Sof(C29A)=Sof(H29A)=
 Sof(H29B)=Sof(C28A)=Sof(H28A)=Sof(H28B)=FVAR(1)
 Sof(C22B)=Sof(H22C)=Sof(H22D)=Sof(C23B)=Sof(H23C)=Sof(H23D)=Sof(C24B)=
 Sof(H24C)=Sof(H24D)=Sof(C25B)=Sof(H25C)=Sof(H25D)=1-FVAR(2)
 Sof(C22A)=Sof(H22A)=Sof(H22B)=Sof(C23A)=Sof(H23A)=Sof(H23B)=Sof(C24A)=
 Sof(H24A)=Sof(H24B)=Sof(C25A)=Sof(H25A)=Sof(H25B)=FVAR(2)
 Sof(O7B)=Sof(C90B)=Sof(H90C)=Sof(H90D)=Sof(C91B)=Sof(H91C)=Sof(H91D)=
 Sof(C92B)=Sof(H92C)=Sof(H92D)=Sof(C93B)=Sof(H93C)=Sof(H93D)=1-FVAR(3)
 Sof(O7A)=Sof(C90A)=Sof(H90A)=Sof(H90B)=Sof(C91A)=Sof(H91A)=Sof(H91B)=
 Sof(C92A)=Sof(H92A)=Sof(H92B)=Sof(C93A)=Sof(H93A)=Sof(H93B)=FVAR(3)
8.a Secondary CH2 refined with riding coordinates:
 C9(H9A,H9B), C13(H13A,H13B), C26(H26A,H26B), C26(H26C,H26D), C27A(H27A,H27B),
 C29A(H29A,H29B), C28A(H28A,H28B), C27B(H27C,H27D), C29B(H29C,H29D), C28B(H28C,
 H28D), C22A(H22A,H22B), C23A(H23A,H23B), C24A(H24A,H24B), C25A(H25A,H25B),
 C22B(H22C,H22D), C23B(H23C,H23D), C24B(H24C,H24D), C25B(H25C,H25D), C90A(H90A,
 H90B), C91A(H91A,H91B), C92A(H92A,H92B), C93A(H93A,H93B), C90B(H90C,H90D),
 C91B(H91C,H91D), C92B(H92C,H92D), C93B(H93C,H93D)
8.b Aromatic/amide H refined with riding coordinates:
 C3(H3), C4(H4), C5(H5), C8(H8), C14(H14), C16(H16), C17(H17), C18(H18)
8.c Idealised Me refined as rotating group:
 C1(H1A,H1B,H1C), C11(H11A,H11B,H11C), C12(H12A,H12B,H12C), C21(H21A,H21B,H21C)
;
_olex2_submission_original_sample_id 009CKW17
_olex2_submission_special_instructions 'No special instructions were received'

loop_
_space_group_symop_operation_xyz
'x, y, z'
'-x+1/2, -y, z+1/2'
'-x, y+1/2, -z+1/2'
'x+1/2, -y+1/2, -z'
'-x, -y, -z'
'x-1/2, y, -z-1/2'
'x, -y-1/2, z-1/2'
'-x-1/2, y-1/2, z'

loop_
_atom_site_label
_atom_site_type_symbol
_atom_site_fract_x
_atom_site_fract_y
_atom_site_fract_z
_atom_site_U_iso_or_equiv
_atom_site_adp_type
_atom_site_occupancy
_atom_site_site_symmetry_order
_atom_site_calc_flag
_atom_site_refinement_flags_posn
_atom_site_refinement_flags_adp
_atom_site_refinement_flags_occupancy
_atom_site_disorder_assembly
_atom_site_disorder_group
C1 C 0.7896(4) 0.1795(4) 0.44398(12) 0.0619(15) Uani 1 1 d . . . . .
H1A H 0.809693 0.115117 0.439475 0.093 Uiso 1 1 calc GR . . . .
H1B H 0.741189 0.180335 0.462788 0.093 Uiso 1 1 calc GR . . . .
H1C H 0.845457 0.216495 0.451280 0.093 Uiso 1 1 calc GR . . . .
C2 C 0.8005(3) 0.2047(2) 0.38171(10) 0.0305(7) Uani 1 1 d . . . . .
C3 C 0.8951(3) 0.1753(2) 0.38055(11) 0.0363(8) Uani 1 1 d . . . . .
H3 H 0.928288 0.161965 0.401892 0.044 Uiso 1 1 calc R . . . .
C4 C 0.9421(3) 0.1651(3) 0.34822(13) 0.0390(9) Uani 1 1 d . . . . .
H4 H 1.007572 0.146208 0.347509 0.047 Uiso 1 1 calc R . . . .
C5 C 0.8934(3) 0.1825(3) 0.31760(11) 0.0337(7) Uani 1 1 d . . . . .
H5 H 0.924968 0.174086 0.295581 0.040 Uiso 1 1 calc R . . . .
C6 C 0.7958(2) 0.2131(2) 0.31815(9) 0.0268(7) Uani 1 1 d . . . . .
C7 C 0.7480(2) 0.2255(2) 0.35048(8) 0.0237(6) Uani 1 1 d . . . . .
C8 C 0.7511(3) 0.2285(2) 0.28407(9) 0.0284(7) Uani 1 1 d . . . . .
H8 H 0.789193 0.214131 0.263952 0.034 Uiso 1 1 calc R . . . .
C9 C 0.6406(3) 0.2680(3) 0.24039(9) 0.0318(7) Uani 1 1 d . . . . .
H9A H 0.583857 0.228354 0.235476 0.038 Uiso 1 1 calc R . . . .
H9B H 0.694502 0.244942 0.225712 0.038 Uiso 1 1 calc R . . . .
C10 C 0.6176(3) 0.3687(3) 0.22988(8) 0.0320(7) Uani 1 1 d . . . . .
C11 C 0.6166(4) 0.3716(4) 0.18921(9) 0.0463(10) Uani 1 1 d . . . . .
H11A H 0.569066 0.327013 0.180283 0.069 Uiso 1 1 calc GR . . . .
H11B H 0.680420 0.355183 0.180181 0.069 Uiso 1 1 calc GR . . . .
H11C H 0.599598 0.434564 0.181283 0.069 Uiso 1 1 calc GR . . . .
C12 C 0.6933(3) 0.4363(3) 0.24377(10) 0.0411(9) Uani 1 1 d . . . . .
H12A H 0.681539 0.498506 0.233945 0.062 Uiso 1 1 calc GR . . . .
H12B H 0.757337 0.414861 0.236703 0.062 Uiso 1 1 calc GR . . . .
H12C H 0.689514 0.439065 0.269606 0.062 Uiso 1 1 calc GR . . . .
C13 C 0.5170(3) 0.3967(3) 0.24216(9) 0.0319(7) Uani 1 1 d . . . . .
H13A H 0.501094 0.458422 0.231976 0.038 Uiso 1 1 calc R . . . .
H13B H 0.470037 0.351170 0.232730 0.038 Uiso 1 1 calc R . . . .
C14 C 0.4446(2) 0.4618(2) 0.29160(9) 0.0274(7) Uani 1 1 d . . . . .
H14 H 0.416109 0.499313 0.273754 0.033 Uiso 1 1 calc R . . . .
C15 C 0.4129(2) 0.4803(2) 0.32743(10) 0.0288(7) Uani 1 1 d . . . . .
C16 C 0.3359(3) 0.5431(3) 0.33161(11) 0.0353(8) Uani 1 1 d . . . . .
H16 H 0.304525 0.567204 0.311275 0.042 Uiso 1 1 calc R . . . .
C17 C 0.3054(3) 0.5702(3) 0.36455(12) 0.0392(9) Uani 1 1 d . . . . .
H17 H 0.251740 0.610706 0.366925 0.047 Uiso 1 1 calc R . . . .
C18 C 0.3534(3) 0.5379(3) 0.39452(11) 0.0387(8) Uani 1 1 d . . . . .
H18 H 0.333977 0.558106 0.417333 0.046 Uiso 1 1 calc R . . . .
C19 C 0.4292(2) 0.4763(3) 0.39093(9) 0.0299(7) Uani 1 1 d . . . . .
C20 C 0.4596(2) 0.4440(2) 0.35733(9) 0.0240(6) Uani 1 1 d . . . . .
C21 C 0.4485(3) 0.4661(4) 0.45343(11) 0.0553(13) Uani 1 1 d . . . . .
H21A H 0.455794 0.533354 0.457128 0.083 Uiso 1 1 calc GR . . . .
H21B H 0.485958 0.432328 0.471250 0.083 Uiso 1 1 calc GR . . . .
H21C H 0.380538 0.449043 0.455520 0.083 Uiso 1 1 calc GR . . . .
C26 C 0.7488(3) 0.4679(3) 0.34440(10) 0.0333(7) Uani 1 1 d . . . . .
H26A H 0.705240 0.521943 0.341516 0.040 Uiso 0.472(15) 1 calc R . P A 1
H26B H 0.725805 0.416615 0.329052 0.040 Uiso 0.472(15) 1 calc R . P A 1
H26C H 0.705240 0.521943 0.341516 0.040 Uiso 0.528(15) 1 calc R . P A 2
H26D H 0.725805 0.416615 0.329052 0.040 Uiso 0.528(15) 1 calc R . P A 2
N2 N 0.5058(2) 0.40166(19) 0.28091(7) 0.0257(5) Uani 1 1 d . . . . .
N1 N 0.6665(2) 0.2591(2) 0.27791(7) 0.0266(5) Uani 1 1 d . . . . .
O1 O 0.7494(2) 0.21853(18) 0.41235(6) 0.0364(6) Uani 1 1 d . . . . .
O2 O 0.65922(16) 0.25501(16) 0.35373(6) 0.0248(4) Uani 1 1 d . . . . .
O3 O 0.53165(16) 0.38375(16) 0.35596(6) 0.0247(4) Uani 1 1 d . . . . .
O4 O 0.48303(18) 0.4418(2) 0.41852(7) 0.0376(6) Uani 1 1 d . . . . .
O5 O 0.5214(2) 0.2295(2) 0.43011(7) 0.0464(7) Uani 1 1 d D . . . .
O6 O 0.75106(17) 0.43801(19) 0.38114(7) 0.0326(5) Uani 1 1 d . . . . .
Ca1 Ca 0.62460(5) 0.34254(5) 0.40488(2) 0.02501(13) Uani 1 1 d . . . . .
Zn1 Zn 0.56210(3) 0.29622(3) 0.31487(2) 0.02162(10) Uani 1 1 d . . . . .
I1 I 0.42511(2) 0.17188(2) 0.30589(2) 0.03449(8) Uani 1 1 d . . . . .
I2 I 0.70496(2) 0.40729(2) 0.47927(2) 0.04191(8) Uani 1 1 d . . . . .
C27A C 0.8505(3) 0.4945(4) 0.33479(12) 0.0490(10) Uani 0.472(15) 1 d . . P A 1
H27A H 0.866828 0.472508 0.310732 0.059 Uiso 0.472(15) 1 calc R . P A 1
H27B H 0.859254 0.562911 0.335836 0.059 Uiso 0.472(15) 1 calc R . P A 1
C29A C 0.8470(3) 0.4508(4) 0.39492(12) 0.0475(10) Uani 0.472(15) 1 d . . P A 1
H29A H 0.865057 0.399602 0.411173 0.057 Uiso 0.472(15) 1 calc R . P A 1
H29B H 0.853292 0.511132 0.407399 0.057 Uiso 0.472(15) 1 calc R . P A 1
C28A C 0.9089(6) 0.4489(8) 0.3607(3) 0.047(3) Uani 0.472(15) 1 d . . P A 1
H28A H 0.970194 0.482711 0.364264 0.056 Uiso 0.472(15) 1 calc R . P A 1
H28B H 0.923270 0.383945 0.353595 0.056 Uiso 0.472(15) 1 calc R . P A 1
C27B C 0.8505(3) 0.4945(4) 0.33479(12) 0.0490(10) Uani 0.528(15) 1 d . . P A 2
H27C H 0.851553 0.549807 0.319170 0.059 Uiso 0.528(15) 1 calc R . P A 2
H27D H 0.884026 0.442315 0.322873 0.059 Uiso 0.528(15) 1 calc R . P A 2
C29B C 0.8470(3) 0.4508(4) 0.39492(12) 0.0475(10) Uani 0.528(15) 1 d . . P A 2
H29C H 0.881481 0.390398 0.395677 0.057 Uiso 0.528(15) 1 calc R . P A 2
H29D H 0.844316 0.476533 0.419162 0.057 Uiso 0.528(15) 1 calc R . P A 2
C28B C 0.8972(5) 0.5164(6) 0.3711(2) 0.042(2) Uani 0.528(15) 1 d . . P A 2
H28C H 0.967262 0.504448 0.370658 0.050 Uiso 0.528(15) 1 calc R . P A 2
H28D H 0.885583 0.581930 0.378103 0.050 Uiso 0.528(15) 1 calc R . P A 2
C22A C 0.4964(10) 0.2113(9) 0.4672(2) 0.065(4) Uani 0.555(17) 1 d D U P B 3
H22A H 0.441045 0.249472 0.475063 0.078 Uiso 0.555(17) 1 calc R . P B 3
H22B H 0.551653 0.221901 0.483199 0.078 Uiso 0.555(17) 1 calc R . P B 3
C23A C 0.4701(10) 0.1066(9) 0.4646(4) 0.073(4) Uani 0.555(17) 1 d D U P B 3
H23A H 0.528202 0.067023 0.462722 0.088 Uiso 0.555(17) 1 calc R . P B 3
H23B H 0.431111 0.086009 0.485020 0.088 Uiso 0.555(17) 1 calc R . P B 3
C24A C 0.4133(12) 0.1050(10) 0.4314(4) 0.083(5) Uani 0.555(17) 1 d D U P B 3
H24A H 0.344207 0.094381 0.436242 0.100 Uiso 0.555(17) 1 calc R . P B 3
H24B H 0.436862 0.056075 0.415098 0.100 Uiso 0.555(17) 1 calc R . P B 3
C25A C 0.4311(10) 0.2061(11) 0.4156(4) 0.077(5) Uani 0.555(17) 1 d D U P B 3
H25A H 0.433375 0.204796 0.389477 0.093 Uiso 0.555(17) 1 calc R . P B 3
H25B H 0.380615 0.250312 0.423324 0.093 Uiso 0.555(17) 1 calc R . P B 3
C22B C 0.5439(9) 0.1667(10) 0.4589(3) 0.058(4) Uani 0.445(17) 1 d D U P B 4
H22C H 0.578444 0.199183 0.478179 0.069 Uiso 0.445(17) 1 calc R . P B 4
H22D H 0.582719 0.112983 0.450754 0.069 Uiso 0.445(17) 1 calc R . P B 4
C23B C 0.4426(13) 0.136(2) 0.4705(4) 0.110(12) Uani 0.445(17) 1 d D U P B 4
H23C H 0.444127 0.073385 0.481388 0.132 Uiso 0.445(17) 1 calc R . P B 4
H23D H 0.415089 0.180867 0.487730 0.132 Uiso 0.445(17) 1 calc R . P B 4
C24B C 0.3863(10) 0.1355(16) 0.4373(4) 0.074(5) Uani 0.445(17) 1 d D U P B 4
H24C H 0.327569 0.174107 0.439662 0.089 Uiso 0.445(17) 1 calc R . P B 4
H24D H 0.367425 0.071213 0.430830 0.089 Uiso 0.445(17) 1 calc R . P B 4
C25B C 0.4568(13) 0.1781(16) 0.4091(3) 0.071(5) Uani 0.445(17) 1 d D U P B 4
H25C H 0.490459 0.128510 0.395750 0.085 Uiso 0.445(17) 1 calc R . P B 4
H25D H 0.422175 0.219021 0.392317 0.085 Uiso 0.445(17) 1 calc R . P B 4
O7A O 0.2528(18) 0.311(3) 0.4273(6) 0.150(13) Uani 0.335(19) 1 d D U P C 5
C90A C 0.2029(18) 0.319(3) 0.3957(6) 0.084(6) Uani 0.335(19) 1 d D U P C 5
H90A H 0.196613 0.257052 0.384478 0.101 Uiso 0.335(19) 1 calc R . P C 5
H90B H 0.238230 0.360572 0.379350 0.101 Uiso 0.335(19) 1 calc R . P C 5
C91A C 0.1092(14) 0.357(2) 0.4030(5) 0.072(4) Uani 0.335(19) 1 d D U P C 5
H91A H 0.059747 0.324519 0.388712 0.087 Uiso 0.335(19) 1 calc R . P C 5
H91B H 0.107431 0.424221 0.397079 0.087 Uiso 0.335(19) 1 calc R . P C 5
C92A C 0.0906(18) 0.343(3) 0.4415(6) 0.092(6) Uani 0.335(19) 1 d D U P C 5
H92A H 0.049353 0.287652 0.445638 0.110 Uiso 0.335(19) 1 calc R . P C 5
H92B H 0.060067 0.398377 0.452185 0.110 Uiso 0.335(19) 1 calc R . P C 5
C93A C 0.192(2) 0.328(3) 0.4560(6) 0.077(5) Uani 0.335(19) 1 d D U P C 5
H93A H 0.213489 0.383503 0.469113 0.093 Uiso 0.335(19) 1 calc R . P C 5
H93B H 0.192665 0.273634 0.472243 0.093 Uiso 0.335(19) 1 calc R . P C 5
O7B O 0.2431(8) 0.3621(13) 0.4333(2) 0.126(6) Uani 0.665(19) 1 d D U P C 6
C90B C 0.2015(10) 0.3466(17) 0.4006(3) 0.088(5) Uani 0.665(19) 1 d D U P C 6
H90C H 0.242766 0.304079 0.386621 0.106 Uiso 0.665(19) 1 calc R . P C 6
H90D H 0.196266 0.406324 0.387624 0.106 Uiso 0.665(19) 1 calc R . P C 6
C91B C 0.1074(7) 0.3061(9) 0.4047(3) 0.065(3) Uani 0.665(19) 1 d D U P C 6
H91C H 0.106562 0.241530 0.395408 0.078 Uiso 0.665(19) 1 calc R . P C 6
H91D H 0.058814 0.343216 0.391747 0.078 Uiso 0.665(19) 1 calc R . P C 6
C92B C 0.0864(10) 0.3065(14) 0.4433(3) 0.092(5) Uani 0.665(19) 1 d D U P C 6
H92C H 0.077125 0.242238 0.452222 0.110 Uiso 0.665(19) 1 calc R . P C 6
H92D H 0.027979 0.343474 0.448459 0.110 Uiso 0.665(19) 1 calc R . P C 6
C93B C 0.1753(10) 0.3514(12) 0.4600(3) 0.066(3) Uani 0.665(19) 1 d D U P C 6
H93C H 0.158572 0.412714 0.470289 0.079 Uiso 0.665(19) 1 calc R . P C 6
H93D H 0.201072 0.311054 0.478991 0.079 Uiso 0.665(19) 1 calc R . P C 6

loop_
_atom_site_aniso_label
_atom_site_aniso_U_11
_atom_site_aniso_U_22
_atom_site_aniso_U_33
_atom_site_aniso_U_23
_atom_site_aniso_U_13
_atom_site_aniso_U_12
C1 0.088(4) 0.066(3) 0.0313(19) 0.009(2) -0.007(2) 0.037(3)
C2 0.0333(18) 0.0258(16) 0.0324(16) -0.0015(13) -0.0050(14) 0.0052(14)
C3 0.0342(19) 0.0306(17) 0.0440(19) -0.0013(15) -0.0144(16) 0.0069(15)
C4 0.0243(17) 0.0332(19) 0.059(2) -0.0045(17) -0.0057(17) 0.0063(14)
C5 0.0255(17) 0.0307(17) 0.0450(19) -0.0027(15) 0.0059(15) 0.0017(14)
C6 0.0219(15) 0.0242(15) 0.0342(16) 0.0000(13) 0.0027(13) 0.0008(12)
C7 0.0224(14) 0.0185(13) 0.0303(14) -0.0019(11) -0.0025(12) 0.0000(12)
C8 0.0302(16) 0.0268(15) 0.0282(14) -0.0023(12) 0.0074(13) -0.0006(13)
C9 0.0329(17) 0.0399(18) 0.0225(14) -0.0034(13) 0.0028(13) 0.0012(15)
C10 0.0324(18) 0.0430(19) 0.0205(14) 0.0058(13) 0.0015(13) -0.0040(15)
C11 0.055(3) 0.064(3) 0.0199(15) 0.0071(16) 0.0005(16) -0.006(2)
C12 0.038(2) 0.052(2) 0.0332(17) 0.0120(17) -0.0007(15) -0.0139(18)
C13 0.0330(18) 0.0387(18) 0.0239(14) 0.0042(13) -0.0043(13) -0.0015(15)
C14 0.0250(15) 0.0222(15) 0.0349(16) 0.0030(13) -0.0078(13) -0.0021(12)
C15 0.0251(15) 0.0249(15) 0.0363(17) -0.0015(13) -0.0044(13) -0.0006(13)
C16 0.0268(17) 0.0292(17) 0.050(2) -0.0053(15) -0.0088(16) 0.0026(14)
C17 0.0248(17) 0.0373(19) 0.055(2) -0.0099(18) -0.0025(16) 0.0079(15)
C18 0.0276(17) 0.042(2) 0.047(2) -0.0140(17) 0.0045(15) 0.0051(16)
C19 0.0210(15) 0.0373(18) 0.0315(16) -0.0064(14) 0.0005(12) -0.0007(13)
C20 0.0169(13) 0.0245(15) 0.0306(15) -0.0015(12) -0.0007(12) -0.0002(12)
C21 0.042(2) 0.093(4) 0.0304(18) -0.016(2) 0.0044(17) 0.019(2)
C26 0.0352(18) 0.0316(17) 0.0332(16) 0.0021(13) 0.0049(15) -0.0033(15)
N2 0.0232(13) 0.0287(13) 0.0252(12) 0.0030(10) -0.0029(11) -0.0018(11)
N1 0.0277(14) 0.0301(14) 0.0220(12) 0.0001(10) 0.0037(11) 0.0006(11)
O1 0.0467(15) 0.0373(13) 0.0252(11) 0.0007(10) -0.0055(11) 0.0130(12)
O2 0.0236(10) 0.0273(11) 0.0234(9) 0.0001(8) -0.0012(8) 0.0027(9)
O3 0.0222(11) 0.0290(11) 0.0229(9) -0.0040(9) -0.0007(8) 0.0034(9)
O4 0.0284(12) 0.0572(16) 0.0271(11) -0.0079(11) 0.0033(10) 0.0106(12)
O5 0.0437(16) 0.0595(18) 0.0359(13) 0.0126(13) 0.0010(12) -0.0153(14)
O6 0.0259(12) 0.0407(13) 0.0313(11) 0.0009(10) 0.0015(10) -0.0053(10)
Ca1 0.0243(3) 0.0309(3) 0.0198(2) -0.0003(2) 0.0005(2) 0.0013(2)
Zn1 0.0211(2) 0.0235(2) 0.02026(18) 0.00026(15) 0.00085(14) 0.00020(15)
I1 0.03106(13) 0.03492(13) 0.03748(12) 0.00597(9) -0.00695(9) -0.01160(9)
I2 0.04637(15) 0.05248(16) 0.02687(11) -0.00813(9) -0.00468(9) 0.00353(11)
C27A 0.040(2) 0.056(3) 0.050(2) 0.001(2) 0.0143(19) -0.006(2)
C29A 0.0317(19) 0.063(3) 0.048(2) -0.003(2) -0.0036(17) -0.0090(19)
C28A 0.029(4) 0.055(7) 0.056(5) -0.007(5) 0.007(4) -0.010(4)
C27B 0.040(2) 0.056(3) 0.050(2) 0.001(2) 0.0143(19) -0.006(2)
C29B 0.0317(19) 0.063(3) 0.048(2) -0.003(2) -0.0036(17) -0.0090(19)
C28B 0.030(4) 0.041(5) 0.054(5) 0.002(4) 0.000(3) -0.006(3)
C22A 0.065(7) 0.096(7) 0.033(4) 0.008(5) 0.000(4) -0.031(6)
C23A 0.061(8) 0.081(7) 0.078(7) 0.042(6) 0.016(5) -0.014(6)
C24A 0.084(8) 0.112(9) 0.053(5) -0.005(6) 0.016(5) -0.053(7)
C25A 0.066(7) 0.117(10) 0.049(6) 0.012(6) -0.005(5) -0.039(7)
C22B 0.054(6) 0.066(8) 0.052(6) 0.017(6) -0.003(6) -0.013(6)
C23B 0.062(10) 0.21(3) 0.056(8) 0.050(14) -0.001(8) -0.056(15)
C24B 0.063(8) 0.111(11) 0.048(6) 0.012(7) 0.000(6) -0.045(8)
C25B 0.067(8) 0.110(11) 0.034(5) 0.000(6) -0.004(6) -0.052(8)
O7A 0.150(14) 0.25(3) 0.052(9) 0.052(14) 0.007(8) 0.09(2)
C90A 0.100(7) 0.100(18) 0.052(7) -0.004(9) -0.003(6) -0.024(8)
C91A 0.082(7) 0.088(10) 0.048(6) 0.003(8) -0.013(6) -0.024(8)
C92A 0.100(7) 0.130(18) 0.045(6) 0.009(9) -0.004(6) -0.038(9)
C93A 0.098(8) 0.086(14) 0.047(6) 0.006(8) -0.004(6) -0.010(8)
O7B 0.090(6) 0.243(16) 0.043(3) -0.002(6) -0.010(4) -0.095(8)
C90B 0.097(6) 0.121(15) 0.046(4) -0.005(6) -0.012(4) -0.049(6)
C91B 0.075(5) 0.069(7) 0.051(4) -0.005(5) -0.015(4) -0.016(5)
C92B 0.103(6) 0.124(14) 0.049(4) 0.010(6) -0.003(4) -0.050(7)
C93B 0.084(6) 0.076(9) 0.037(3) -0.001(4) -0.008(4) -0.011(5)

loop_
_atom_type_symbol
_atom_type_description
_atom_type_scat_dispersion_real
_atom_type_scat_dispersion_imag
_atom_type_scat_source
C C 0.0181 0.0091 'International Tables Vol C Tables 4.2.6.8 and 6.1.1.4'
H H 0.0000 0.0000 'International Tables Vol C Tables 4.2.6.8 and 6.1.1.4'
Ca Ca 0.3641 1.2855 'International Tables Vol C Tables 4.2.6.8 and 6.1.1.4'
I I -0.3257 6.8362 'International Tables Vol C Tables 4.2.6.8 and 6.1.1.4'
N N 0.0311 0.0180 'International Tables Vol C Tables 4.2.6.8 and 6.1.1.4'
O O 0.0492 0.0322 'International Tables Vol C Tables 4.2.6.8 and 6.1.1.4'
Zn Zn -1.5491 0.6778 'International Tables Vol C Tables 4.2.6.8 and 6.1.1.4'

loop_
_geom_angle_atom_site_label_1
_geom_angle_atom_site_label_2
_geom_angle_atom_site_label_3
_geom_angle
_geom_angle_site_symmetry_1
_geom_angle_site_symmetry_3
_geom_angle_publ_flag
H1A C1 H1B 109.5 . . ?
H1A C1 H1C 109.5 . . ?
H1B C1 H1C 109.5 . . ?
O1 C1 H1A 109.5 . . ?
O1 C1 H1B 109.5 . . ?
O1 C1 H1C 109.5 . . ?
C3 C2 C7 121.8(3) . . ?
O1 C2 C3 124.3(3) . . ?
O1 C2 C7 113.9(3) . . ?
C2 C3 H3 119.8 . . ?
C2 C3 C4 120.4(4) . . ?
C4 C3 H3 119.8 . . ?
C3 C4 H4 120.3 . . ?
C5 C4 C3 119.5(3) . . ?
C5 C4 H4 120.3 . . ?
C4 C5 H5 119.5 . . ?
C4 C5 C6 121.1(4) . . ?
C6 C5 H5 119.5 . . ?
C5 C6 C8 116.2(3) . . ?
C7 C6 C5 120.1(3) . . ?
C7 C6 C8 123.6(3) . . ?
C2 C7 Ca1 81.3(2) . . ?
C6 C7 C2 117.0(3) . . ?
C6 C7 Ca1 153.1(2) . . ?
O2 C7 C2 118.3(3) . . ?
O2 C7 C6 124.7(3) . . ?
O2 C7 Ca1 41.97(14) . . ?
C6 C8 H8 116.2 . . ?
N1 C8 C6 127.6(3) . . ?
N1 C8 H8 116.2 . . ?
H9A C9 H9B 107.8 . . ?
C10 C9 H9A 109.1 . . ?
C10 C9 H9B 109.1 . . ?
N1 C9 H9A 109.1 . . ?
N1 C9 H9B 109.1 . . ?
N1 C9 C10 112.5(3) . . ?
C9 C10 C11 106.7(3) . . ?
C12 C10 C9 111.5(3) . . ?
C12 C10 C11 109.5(3) . . ?
C12 C10 C13 111.1(3) . . ?
C13 C10 C9 111.1(3) . . ?
C13 C10 C11 106.7(3) . . ?
C10 C11 H11A 109.5 . . ?
C10 C11 H11B 109.5 . . ?
C10 C11 H11C 109.5 . . ?
H11A C11 H11B 109.5 . . ?
H11A C11 H11C 109.5 . . ?
H11B C11 H11C 109.5 . . ?
C10 C12 H12A 109.5 . . ?
C10 C12 H12B 109.5 . . ?
C10 C12 H12C 109.5 . . ?
H12A C12 H12B 109.5 . . ?
H12A C12 H12C 109.5 . . ?
H12B C12 H12C 109.5 . . ?
C10 C13 H13A 108.7 . . ?
C10 C13 H13B 108.7 . . ?
H13A C13 H13B 107.6 . . ?
N2 C13 C10 114.2(3) . . ?
N2 C13 H13A 108.7 . . ?
N2 C13 H13B 108.7 . . ?
C15 C14 H14 115.8 . . ?
N2 C14 H14 115.8 . . ?
N2 C14 C15 128.5(3) . . ?
C16 C15 C14 116.9(3) . . ?
C20 C15 C14 123.0(3) . . ?
C20 C15 C16 119.9(3) . . ?
C15 C16 H16 119.4 . . ?
C17 C16 C15 121.2(4) . . ?
C17 C16 H16 119.4 . . ?
C16 C17 H17 120.1 . . ?
C16 C17 C18 119.8(3) . . ?
C18 C17 H17 120.1 . . ?
C17 C18 H18 120.1 . . ?
C19 C18 C17 119.8(4) . . ?
C19 C18 H18 120.1 . . ?
C18 C19 C20 121.6(3) . . ?
O4 C19 C18 124.7(3) . . ?
O4 C19 C20 113.6(3) . . ?
C15 C20 C19 117.6(3) . . ?
O3 C20 C15 124.1(3) . . ?
O3 C20 C19 118.3(3) . . ?
H21A C21 H21B 109.5 . . ?
H21A C21 H21C 109.5 . . ?
H21B C21 H21C 109.5 . . ?
O4 C21 H21A 109.5 . . ?
O4 C21 H21B 109.5 . . ?
O4 C21 H21C 109.5 . . ?
H26A C26 H26B 108.6 . . ?
H26C C26 H26D 108.6 . . ?
O6 C26 H26A 110.4 . . ?
O6 C26 H26B 110.4 . . ?
O6 C26 H26C 110.4 . . ?
O6 C26 H26D 110.4 . . ?
O6 C26 C27A 106.5(3) . . ?
O6 C26 C27B 106.5(3) . . ?
C27A C26 H26A 110.4 . . ?
C27A C26 H26B 110.4 . . ?
C27B C26 H26C 110.4 . . ?
C27B C26 H26D 110.4 . . ?
C13 N2 Zn1 121.7(2) . . ?
C14 N2 C13 114.6(3) . . ?
C14 N2 Zn1 122.2(2) . . ?
C8 N1 C9 115.6(3) . . ?
C8 N1 Zn1 127.3(2) . . ?
C9 N1 Zn1 117.1(2) . . ?
C1 O1 Ca1 130.0(3) . . ?
C2 O1 C1 116.5(3) . . ?
C2 O1 Ca1 111.5(2) . . ?
C7 O2 Ca1 116.20(19) . . ?
C7 O2 Zn1 129.5(2) . . ?
Zn1 O2 Ca1 107.25(9) . . ?
C20 O3 Ca1 123.60(19) . . ?
C20 O3 Zn1 126.0(2) . . ?
Zn1 O3 Ca1 109.48(10) . . ?
C19 O4 C21 115.2(3) . . ?
C19 O4 Ca1 118.6(2) . . ?
C21 O4 Ca1 126.2(3) . . ?
C22A O5 Ca1 130.6(4) . . ?
C25A O5 Ca1 123.1(5) . . ?
C25A O5 C22A 96.8(8) . . ?
C22B O5 Ca1 126.8(5) . . ?
C25B O5 Ca1 121.2(5) . . ?
C25B O5 C22B 103.7(10) . . ?
C26 O6 Ca1 120.6(2) . . ?
C29A O6 C26 109.1(3) . . ?
C29A O6 Ca1 127.8(2) . . ?
C29B O6 C26 109.1(3) . . ?
C29B O6 Ca1 127.8(2) . . ?
C7 Ca1 Zn1 54.08(6) . . ?
C7 Ca1 I2 122.88(6) . . ?
O1 Ca1 C7 47.14(8) . . ?
O1 Ca1 Zn1 98.29(6) . . ?
O1 Ca1 I2 82.14(6) . . ?
O2 Ca1 C7 21.83(8) . . ?
O2 Ca1 O1 64.69(8) . . ?
O2 Ca1 O4 129.64(8) . . ?
O2 Ca1 O5 95.18(10) . . ?
O2 Ca1 O6 81.19(8) . . ?
O2 Ca1 Zn1 33.77(5) . . ?
O2 Ca1 I2 144.49(6) . . ?
O3 Ca1 C7 85.32(8) . . ?
O3 Ca1 O1 130.85(8) . . ?
O3 Ca1 O2 66.20(8) . . ?
O3 Ca1 O4 65.22(8) . . ?
O3 Ca1 O5 99.08(9) . . ?
O3 Ca1 O6 87.96(8) . . ?
O3 Ca1 Zn1 32.57(5) . . ?
O3 Ca1 I2 145.69(6) . . ?
O4 Ca1 C7 150.42(8) . . ?
O4 Ca1 O1 159.07(9) . . ?
O4 Ca1 Zn1 96.42(6) . . ?
O4 Ca1 I2 85.80(6) . . ?
O5 Ca1 C7 103.18(10) . . ?
O5 Ca1 O1 83.55(11) . . ?
O5 Ca1 O4 80.11(11) . . ?
O5 Ca1 O6 170.07(11) . . ?
O5 Ca1 Zn1 96.30(7) . . ?
O5 Ca1 I2 93.21(7) . . ?
O6 Ca1 C7 70.24(8) . . ?
O6 Ca1 O1 86.55(9) . . ?
O6 Ca1 O4 109.34(10) . . ?
O6 Ca1 Zn1 85.84(6) . . ?
O6 Ca1 I2 84.68(6) . . ?
I2 Ca1 Zn1 170.47(2) . . ?
N2 Zn1 Ca1 122.08(8) . . ?
N2 Zn1 I1 97.87(7) . . ?
N1 Zn1 N2 91.84(11) . . ?
N1 Zn1 Ca1 121.13(8) . . ?
N1 Zn1 I1 104.16(8) . . ?
O2 Zn1 N2 149.84(10) . . ?
O2 Zn1 N1 87.13(10) . . ?
O2 Zn1 Ca1 38.98(6) . . ?
O2 Zn1 I1 111.61(7) . . ?
O3 Zn1 N2 86.97(10) . . ?
O3 Zn1 N1 144.27(10) . . ?
O3 Zn1 O2 76.76(9) . . ?
O3 Zn1 Ca1 37.95(6) . . ?
O3 Zn1 I1 111.39(7) . . ?
I1 Zn1 Ca1 115.126(17) . . ?
C26 C27A H27A 110.8 . . ?
C26 C27A H27B 110.8 . . ?
H27A C27A H27B 108.9 . . ?
C28A C27A C26 104.5(5) . . ?
C28A C27A H27A 110.8 . . ?
C28A C27A H27B 110.8 . . ?
O6 C29A H29A 111.4 . . ?
O6 C29A H29B 111.4 . . ?
O6 C29A C28A 102.0(5) . . ?
H29A C29A H29B 109.2 . . ?
C28A C29A H29A 111.4 . . ?
C28A C29A H29B 111.4 . . ?
C27A C28A C29A 104.4(6) . . ?
C27A C28A H28A 110.9 . . ?
C27A C28A H28B 110.9 . . ?
C29A C28A H28A 110.9 . . ?
C29A C28A H28B 110.9 . . ?
H28A C28A H28B 108.9 . . ?
C26 C27B H27C 111.1 . . ?
C26 C27B H27D 111.1 . . ?
C26 C27B C28B 103.3(4) . . ?
H27C C27B H27D 109.1 . . ?
C28B C27B H27C 111.1 . . ?
C28B C27B H27D 111.1 . . ?
O6 C29B H29C 110.3 . . ?
O6 C29B H29D 110.3 . . ?
O6 C29B C28B 107.2(4) . . ?
H29C C29B H29D 108.5 . . ?
C28B C29B H29C 110.3 . . ?
C28B C29B H29D 110.3 . . ?
C27B C28B H28C 111.3 . . ?
C27B C28B H28D 111.3 . . ?
C29B C28B C27B 102.4(5) . . ?
C29B C28B H28C 111.3 . . ?
C29B C28B H28D 111.3 . . ?
H28C C28B H28D 109.2 . . ?
O5 C22A H22A 111.9 . . ?
O5 C22A H22B 111.9 . . ?
O5 C22A C23A 99.5(7) . . ?
H22A C22A H22B 109.6 . . ?
C23A C22A H22A 111.9 . . ?
C23A C22A H22B 111.9 . . ?
C22A C23A H23A 111.5 . . ?
C22A C23A H23B 111.5 . . ?
H23A C23A H23B 109.3 . . ?
C24A C23A C22A 101.3(7) . . ?
C24A C23A H23A 111.5 . . ?
C24A C23A H23B 111.5 . . ?
C23A C24A H24A 111.2 . . ?
C23A C24A H24B 111.2 . . ?
C23A C24A C25A 102.8(7) . . ?
H24A C24A H24B 109.1 . . ?
C25A C24A H24A 111.2 . . ?
C25A C24A H24B 111.2 . . ?
O5 C25A C24A 102.1(8) . . ?
O5 C25A H25A 111.3 . . ?
O5 C25A H25B 111.3 . . ?
C24A C25A H25A 111.3 . . ?
C24A C25A H25B 111.3 . . ?
H25A C25A H25B 109.2 . . ?
O5 C22B H22C 111.5 . . ?
O5 C22B H22D 111.5 . . ?
O5 C22B C23B 101.2(9) . . ?
H22C C22B H22D 109.3 . . ?
C23B C22B H22C 111.5 . . ?
C23B C22B H22D 111.5 . . ?
C22B C23B H23C 110.9 . . ?
C22B C23B H23D 110.9 . . ?
H23C C23B H23D 109.0 . . ?
C24B C23B C22B 104.1(8) . . ?
C24B C23B H23C 110.9 . . ?
C24B C23B H23D 110.9 . . ?
C23B C24B H24C 110.9 . . ?
C23B C24B H24D 110.9 . . ?
C23B C24B C25B 104.1(8) . . ?
H24C C24B H24D 108.9 . . ?
C25B C24B H24C 110.9 . . ?
C25B C24B H24D 110.9 . . ?
O5 C25B C24B 102.5(9) . . ?
O5 C25B H25C 111.3 . . ?
O5 C25B H25D 111.3 . . ?
C24B C25B H25C 111.3 . . ?
C24B C25B H25D 111.3 . . ?
H25C C25B H25D 109.2 . . ?
C90A O7A C93A 110.6(15) . . ?
O7A C90A H90A 110.0 . . ?
O7A C90A H90B 110.0 . . ?
O7A C90A C91A 108.7(15) . . ?
H90A C90A H90B 108.3 . . ?
C91A C90A H90A 110.0 . . ?
C91A C90A H90B 110.0 . . ?
C90A C91A H91A 110.3 . . ?
C90A C91A H91B 110.3 . . ?
C90A C91A C92A 106.9(15) . . ?
H91A C91A H91B 108.6 . . ?
C92A C91A H91A 110.3 . . ?
C92A C91A H91B 110.3 . . ?
C91A C92A H92A 111.3 . . ?
C91A C92A H92B 111.3 . . ?
C91A C92A C93A 102.1(14) . . ?
H92A C92A H92B 109.2 . . ?
C93A C92A H92A 111.3 . . ?
C93A C92A H92B 111.3 . . ?
O7A C93A C92A 107.8(14) . . ?
O7A C93A H93A 110.2 . . ?
O7A C93A H93B 110.2 . . ?
C92A C93A H93A 110.2 . . ?
C92A C93A H93B 110.2 . . ?
H93A C93A H93B 108.5 . . ?
C90B O7B C93B 110.4(8) . . ?
O7B C90B H90C 109.6 . . ?
O7B C90B H90D 109.6 . . ?
O7B C90B C91B 110.3(9) . . ?
H90C C90B H90D 108.1 . . ?
C91B C90B H90C 109.6 . . ?
C91B C90B H90D 109.6 . . ?
C90B C91B H91C 110.5 . . ?
C90B C91B H91D 110.5 . . ?
C90B C91B C92B 106.4(8) . . ?
H91C C91B H91D 108.6 . . ?
C92B C91B H91C 110.5 . . ?
C92B C91B H91D 110.5 . . ?
C91B C92B H92C 110.9 . . ?
C91B C92B H92D 110.9 . . ?
C91B C92B C93B 104.4(8) . . ?
H92C C92B H92D 108.9 . . ?
C93B C92B H92C 110.9 . . ?
C93B C92B H92D 110.9 . . ?
O7B C93B C92B 107.1(7) . . ?
O7B C93B H93C 110.3 . . ?
O7B C93B H93D 110.3 . . ?
C92B C93B H93C 110.3 . . ?
C92B C93B H93D 110.3 . . ?
H93C C93B H93D 108.5 . . ?

loop_
_geom_bond_atom_site_label_1
_geom_bond_atom_site_label_2
_geom_bond_distance
_geom_bond_site_symmetry_2
_geom_bond_publ_flag
C1 H1A 0.9800 . ?
C1 H1B 0.9800 . ?
C1 H1C 0.9800 . ?
C1 O1 1.435(5) . ?
C2 C3 1.381(5) . ?
C2 C7 1.421(5) . ?
C2 O1 1.375(4) . ?
C3 H3 0.9500 . ?
C3 C4 1.395(6) . ?
C4 H4 0.9500 . ?
C4 C5 1.365(6) . ?
C5 H5 0.9500 . ?
C5 C6 1.426(5) . ?
C6 C7 1.404(5) . ?
C6 C8 1.449(5) . ?
C7 O2 1.311(4) . ?
C7 Ca1 3.162(3) . ?
C8 H8 0.9500 . ?
C8 N1 1.277(5) . ?
C9 H9A 0.9900 . ?
C9 H9B 0.9900 . ?
C9 C10 1.532(5) . ?
C9 N1 1.471(4) . ?
C10 C11 1.540(4) . ?
C10 C12 1.524(5) . ?
C10 C13 1.529(5) . ?
C11 H11A 0.9800 . ?
C11 H11B 0.9800 . ?
C11 H11C 0.9800 . ?
C12 H12A 0.9800 . ?
C12 H12B 0.9800 . ?
C12 H12C 0.9800 . ?
C13 H13A 0.9900 . ?
C13 H13B 0.9900 . ?
C13 N2 1.477(4) . ?
C14 H14 0.9500 . ?
C14 C15 1.450(5) . ?
C14 N2 1.278(5) . ?
C15 C16 1.408(5) . ?
C15 C20 1.405(5) . ?
C16 H16 0.9500 . ?
C16 C17 1.373(6) . ?
C17 H17 0.9500 . ?
C17 C18 1.396(6) . ?
C18 H18 0.9500 . ?
C18 C19 1.382(5) . ?
C19 C20 1.418(5) . ?
C19 O4 1.377(4) . ?
C20 O3 1.324(4) . ?
C21 H21A 0.9800 . ?
C21 H21B 0.9800 . ?
C21 H21C 0.9800 . ?
C21 O4 1.448(4) . ?
C26 H26A 0.9900 . ?
C26 H26B 0.9900 . ?
C26 H26C 0.9900 . ?
C26 H26D 0.9900 . ?
C26 O6 1.455(4) . ?
C26 C27A 1.509(6) . ?
C26 C27B 1.509(6) . ?
N2 Zn1 2.133(3) . ?
N1 Zn1 2.085(3) . ?
O1 Ca1 2.501(3) . ?
O2 Ca1 2.357(2) . ?
O2 Zn1 2.083(2) . ?
O3 Ca1 2.334(2) . ?
O3 Zn1 2.043(2) . ?
O4 Ca1 2.484(3) . ?
O5 Ca1 2.367(3) . ?
O5 C22A 1.471(8) . ?
O5 C25A 1.411(11) . ?
O5 C22B 1.448(10) . ?
O5 C25B 1.408(11) . ?
O6 Ca1 2.403(2) . ?
O6 C29A 1.445(5) . ?
O6 C29B 1.445(5) . ?
Ca1 Zn1 3.5783(7) . ?
Ca1 I2 3.1686(6) . ?
Zn1 I1 2.6315(5) . ?
C27A H27A 0.9900 . ?
C27A H27B 0.9900 . ?
C27A C28A 1.432(12) . ?
C29A H29A 0.9900 . ?
C29A H29B 0.9900 . ?
C29A C28A 1.553(10) . ?
C28A H28A 0.9900 . ?
C28A H28B 0.9900 . ?
C27B H27C 0.9900 . ?
C27B H27D 0.9900 . ?
C27B C28B 1.550(10) . ?
C29B H29C 0.9900 . ?
C29B H29D 0.9900 . ?
C29B C28B 1.479(9) . ?
C28B H28C 0.9900 . ?
C28B H28D 0.9900 . ?
C22A H22A 0.9900 . ?
C22A H22B 0.9900 . ?
C22A C23A 1.549(13) . ?
C23A H23A 0.9900 . ?
C23A H23B 0.9900 . ?
C23A C24A 1.483(14) . ?
C24A H24A 0.9900 . ?
C24A H24B 0.9900 . ?
C24A C25A 1.587(14) . ?
C25A H25A 0.9900 . ?
C25A H25B 0.9900 . ?
C22B H22C 0.9900 . ?
C22B H22D 0.9900 . ?
C22B C23B 1.540(15) . ?
C23B H23C 0.9900 . ?
C23B H23D 0.9900 . ?
C23B C24B 1.481(14) . ?
C24B H24C 0.9900 . ?
C24B H24D 0.9900 . ?
C24B C25B 1.574(14) . ?
C25B H25C 0.9900 . ?
C25B H25D 0.9900 . ?
O7A C90A 1.387(15) . ?
O7A C93A 1.396(15) . ?
C90A H90A 0.9900 . ?
C90A H90B 0.9900 . ?
C90A C91A 1.44(2) . ?
C91A H91A 0.9900 . ?
C91A H91B 0.9900 . ?
C91A C92A 1.494(16) . ?
C92A H92A 0.9900 . ?
C92A H92B 0.9900 . ?
C92A C93A 1.527(19) . ?
C93A H93A 0.9900 . ?
C93A H93B 0.9900 . ?
O7B C90B 1.385(10) . ?
O7B C93B 1.389(11) . ?
C90B H90C 0.9900 . ?
C90B H90D 0.9900 . ?
C90B C91B 1.441(15) . ?
C91B H91C 0.9900 . ?
C91B H91D 0.9900 . ?
C91B C92B 1.490(12) . ?
C92B H92C 0.9900 . ?
C92B H92D 0.9900 . ?
C92B C93B 1.530(14) . ?
C93B H93C 0.9900 . ?
C93B H93D 0.9900 . ?
